data_4131002
loop_
_publ_author_name
'Xu, Bin'
'Tambar, Uttam K.'

_publ_section_title
;
 Ligand-Controlled Regiodivergence in the Copper-Catalyzed [2,3]- and
 [1,2]-Rearrangements of Iodonium Ylides.
;
_journal_issue 37
_journal_name_full 'Journal of the American Chemical Society'
_journal_page_first 12073
_journal_page_last 12076
_journal_paper_doi 10.1021/jacs.6b08624
_journal_volume 138
_journal_year 2016
_chemical_formula_moiety 'C16 H18 I N O2'
_chemical_formula_sum 'C16 H18 I N O2'
_chemical_formula_weight 383.21
_space_group_crystal_system monoclinic
_space_group_IT_number 14
_space_group_name_Hall '-P 2ybc'
_space_group_name_H-M_alt 'P 1 21/c 1'
_atom_sites_solution_hydrogens mixed
_audit_creation_method SHELXL-2014/7
_cell_angle_alpha 90
_cell_angle_beta 102.525(4)
_cell_angle_gamma 90
_cell_formula_units_Z 4
_cell_length_a 16.545(3)
_cell_length_b 5.7664(11)
_cell_length_c 17.656(3)
_cell_measurement_reflns_used 4137
_cell_measurement_temperature 100(2)
_cell_measurement_theta_max 27.5
_cell_measurement_theta_min 3.0
_cell_volume 1644.4(5)
_computing_cell_refinement 'CrystalClear (Rigaku Inc., 2008)'
_computing_data_collection 'CrystalClear (Rigaku Inc., 2008)'
_computing_data_reduction 'CrystalClear (Rigaku Inc., 2008)'
_computing_molecular_graphics 'XP SHELXTL/PC, Siemens Analytical'
_computing_publication_material 'XP SHELXTL/PC, Siemens Analytical'
_computing_structure_refinement 'SHELXL-2014/7 (Sheldrick, 2015)'
_computing_structure_solution
;

Sir2004.  Burla M.C., Caliandro, R., Camalli M., Carrozzini, B., Cascarano G.L., 
De Caro, L., Giacovazzo C., Polidori G., Spagna R. 
;
_diffrn_ambient_temperature 100(2)
_diffrn_measured_fraction_theta_full 0.998
_diffrn_measured_fraction_theta_max 0.998
_diffrn_measurement_device_type 'Rigaku AFC-12 with Saturn 724+ CCD'
_diffrn_measurement_method \w-scans
_diffrn_radiation_type MoK\a
_diffrn_radiation_wavelength 0.71073
_diffrn_reflns_av_R_equivalents 0.0262
_diffrn_reflns_av_unetI/netI 0.0166
_diffrn_reflns_Laue_measured_fraction_full 0.998
_diffrn_reflns_Laue_measured_fraction_max 0.998
_diffrn_reflns_limit_h_max 21
_diffrn_reflns_limit_h_min -21
_diffrn_reflns_limit_k_max 7
_diffrn_reflns_limit_k_min -7
_diffrn_reflns_limit_l_max 22
_diffrn_reflns_limit_l_min -22
_diffrn_reflns_number 24287
_diffrn_reflns_point_group_measured_fraction_full 0.998
_diffrn_reflns_point_group_measured_fraction_max 0.998
_diffrn_reflns_theta_full 25.242
_diffrn_reflns_theta_max 27.449
_diffrn_reflns_theta_min 3.060
_diffrn_source 'sealed fine focus tube'
_exptl_absorpt_coefficient_mu 1.948
_exptl_absorpt_correction_T_max 1.00
_exptl_absorpt_correction_T_min 0.817
_exptl_absorpt_correction_type multi-scan
_exptl_absorpt_process_details
;
Abscor. T. Higashi.  (2001). The Rigaku Corporation, Tokyo, Japan.
;
_exptl_crystal_colour colorless
_exptl_crystal_density_diffrn 1.548
_exptl_crystal_description prism
_exptl_crystal_F_000 760
_exptl_crystal_size_max 0.150
_exptl_crystal_size_mid 0.100
_exptl_crystal_size_min 0.080
_refine_diff_density_max 0.804
_refine_diff_density_min -0.443
_refine_diff_density_rms 0.066
_refine_ls_extinction_method none
_refine_ls_goodness_of_fit_ref 1.078
_refine_ls_hydrogen_treatment mixed
_refine_ls_matrix_type full
_refine_ls_number_parameters 196
_refine_ls_number_reflns 3763
_refine_ls_number_restraints 0
_refine_ls_restrained_S_all 1.078
_refine_ls_R_factor_all 0.0239
_refine_ls_R_factor_gt 0.0210
_refine_ls_shift/su_max 0.002
_refine_ls_shift/su_mean 0.000
_refine_ls_structure_factor_coef Fsqd
_refine_ls_weighting_details 'w=1/[\s^2^(Fo^2^)+(0.0147P)^2^+1.8556P] where P=(Fo^2^+2Fc^2^)/3'
_refine_ls_weighting_scheme calc
_refine_ls_wR_factor_gt 0.0451
_refine_ls_wR_factor_ref 0.0462
_reflns_Friedel_coverage 0.000
_reflns_number_gt 3483
_reflns_number_total 3763
_reflns_threshold_expression 'I > 2\s(I)'
_cod_data_source_file ja6b08624_si_002.cif
_cod_data_source_block shelx
_cod_original_sg_symbol_H-M 'P 21/c'
_cod_database_code 4131002
_shelx_shelxl_version_number 2014/7
_shelx_space_group_comment
;
The symmetry employed for this shelxl refinement is uniquely defined
by the following loop, which should always be used as a source of
symmetry information in preference to the above space-group names.
They are only intended as comments.
;
_shelx_estimated_absorpt_t_min 0.759
_shelx_estimated_absorpt_t_max 0.860

loop_
_space_group_symop_operation_xyz
'x, y, z'
'-x, y+1/2, -z+1/2'
'-x, -y, -z'
'x, -y-1/2, z-1/2'

loop_
_atom_site_label
_atom_site_type_symbol
_atom_site_fract_x
_atom_site_fract_y
_atom_site_fract_z
_atom_site_U_iso_or_equiv
_atom_site_adp_type
_atom_site_occupancy
_atom_site_site_symmetry_order
_atom_site_calc_flag
_atom_site_refinement_flags_posn
_atom_site_refinement_flags_adp
C1 C 0.17459(13) 0.7511(4) 0.97013(12) 0.0241(4) Uani 1 1 d . .
C2 C 0.20143(11) 0.7909(3) 0.90646(11) 0.0187(4) Uani 1 1 d . .
C3 C 0.21345(11) 0.6037(3) 0.84993(10) 0.0150(3) Uani 1 1 d . .
H3 H 0.2046 0.4492 0.8726 0.018 Uiso 1 1 calc R U
C4 C 0.30130(11) 0.6093(3) 0.83331(10) 0.0155(4) Uani 1 1 d . .
H4 H 0.3101 0.7607 0.8087 0.019 Uiso 1 1 calc R U
C5 C 0.31396(10) 0.4112(3) 0.77997(10) 0.0148(3) Uani 1 1 d . .
C6 C 0.36253(12) 0.3319(3) 0.66028(10) 0.0185(4) Uani 1 1 d . .
C7 C 0.28101(13) 0.2238(4) 0.61796(11) 0.0286(5) Uani 1 1 d . .
H7A H 0.2646 0.1024 0.6504 0.043 Uiso 1 1 calc R U
H7B H 0.2881 0.1560 0.5689 0.043 Uiso 1 1 calc R U
H7C H 0.2380 0.3436 0.6074 0.043 Uiso 1 1 calc R U
C8 C 0.39572(14) 0.4982(4) 0.60755(12) 0.0275(5) Uani 1 1 d . .
H8A H 0.3542 0.6177 0.5886 0.041 Uiso 1 1 calc R U
H8B H 0.4079 0.4124 0.5634 0.041 Uiso 1 1 calc R U
H8C H 0.4465 0.5715 0.6367 0.041 Uiso 1 1 calc R U
C9 C 0.42709(13) 0.1525(4) 0.69559(12) 0.0258(4) Uani 1 1 d . .
H9A H 0.4763 0.2312 0.7255 0.039 Uiso 1 1 calc R U
H9B H 0.4424 0.0607 0.6541 0.039 Uiso 1 1 calc R U
H9C H 0.4042 0.0499 0.7299 0.039 Uiso 1 1 calc R U
C10 C 0.15075(11) 0.6316(3) 0.77228(10) 0.0149(3) Uani 1 1 d . .
C11 C 0.09288(11) 0.4588(3) 0.74532(11) 0.0171(4) Uani 1 1 d . .
H11 H 0.0922 0.3222 0.7753 0.021 Uiso 1 1 calc R U
C12 C 0.03579(11) 0.4836(3) 0.67482(11) 0.0187(4) Uani 1 1 d . .
H12 H -0.0037 0.3655 0.6569 0.022 Uiso 1 1 calc R U
C13 C 0.03759(11) 0.6843(3) 0.63104(10) 0.0173(4) Uani 1 1 d . .
C14 C 0.09558(12) 0.8583(3) 0.65717(11) 0.0190(4) Uani 1 1 d . .
H14 H 0.0970 0.9939 0.6269 0.023 Uiso 1 1 calc R U
C15 C 0.15125(11) 0.8316(3) 0.72780(11) 0.0190(4) Uani 1 1 d . .
H15 H 0.1902 0.9509 0.7461 0.023 Uiso 1 1 calc R U
C16 C -0.02073(12) 0.7154(3) 0.55752(11) 0.0205(4) Uani 1 1 d . .
O1 O 0.29455(8) 0.2131(2) 0.78967(8) 0.0196(3) Uani 1 1 d . .
O2 O 0.34720(8) 0.4906(2) 0.72287(7) 0.0171(3) Uani 1 1 d . .
I1 I 0.39571(2) 0.56392(3) 0.93901(2) 0.02425(5) Uani 1 1 d . .
N1 N -0.06685(11) 0.7462(3) 0.49948(10) 0.0275(4) Uani 1 1 d . .
H2 H 0.2130(14) 0.945(4) 0.8918(13) 0.021(6) Uiso 1 1 d . .
H1A H 0.1633(15) 0.595(4) 0.9840(14) 0.030(7) Uiso 1 1 d . .
H1B H 0.1674(16) 0.869(5) 1.0048(15) 0.036(7) Uiso 1 1 d . .

loop_
_atom_site_aniso_label
_atom_site_aniso_U_11
_atom_site_aniso_U_22
_atom_site_aniso_U_33
_atom_site_aniso_U_23
_atom_site_aniso_U_13
_atom_site_aniso_U_12
C1 0.0228(9) 0.0290(11) 0.0204(9) -0.0034(9) 0.0047(8) 0.0033(9)
C2 0.0165(8) 0.0189(10) 0.0197(9) -0.0006(7) 0.0019(7) 0.0011(7)
C3 0.0133(8) 0.0163(9) 0.0154(8) 0.0013(7) 0.0029(6) -0.0003(7)
C4 0.0148(8) 0.0196(9) 0.0111(8) -0.0001(7) 0.0005(6) -0.0013(7)
C5 0.0110(7) 0.0197(9) 0.0127(8) 0.0006(7) -0.0001(6) -0.0003(7)
C6 0.0219(9) 0.0206(9) 0.0140(8) -0.0029(7) 0.0065(7) -0.0004(8)
C7 0.0272(10) 0.0404(13) 0.0172(9) -0.0077(9) 0.0021(8) -0.0079(9)
C8 0.0368(12) 0.0280(11) 0.0217(10) -0.0008(8) 0.0149(9) -0.0040(9)
C9 0.0257(10) 0.0234(10) 0.0308(11) -0.0015(9) 0.0116(8) 0.0038(9)
C10 0.0133(8) 0.0159(9) 0.0155(8) -0.0005(7) 0.0031(6) 0.0023(7)
C11 0.0159(8) 0.0159(9) 0.0190(9) 0.0019(7) 0.0028(7) -0.0007(7)
C12 0.0145(8) 0.0174(9) 0.0229(9) -0.0013(7) 0.0011(7) -0.0026(7)
C13 0.0156(8) 0.0191(9) 0.0166(8) -0.0023(7) 0.0023(7) 0.0022(7)
C14 0.0215(9) 0.0162(9) 0.0183(8) 0.0030(7) 0.0023(7) -0.0005(7)
C15 0.0190(9) 0.0174(9) 0.0192(9) 0.0000(7) 0.0013(7) -0.0042(7)
C16 0.0197(9) 0.0170(9) 0.0232(9) -0.0009(7) 0.0013(7) 0.0008(7)
O1 0.0224(7) 0.0173(7) 0.0199(6) -0.0010(5) 0.0061(5) -0.0041(5)
O2 0.0211(6) 0.0167(6) 0.0142(6) -0.0001(5) 0.0056(5) 0.0001(5)
I1 0.01421(6) 0.04212(9) 0.01489(6) -0.00456(6) -0.00019(4) 0.00158(6)
N1 0.0263(9) 0.0244(9) 0.0273(9) 0.0010(7) -0.0043(7) 0.0010(7)

loop_
_atom_type_symbol
_atom_type_description
_atom_type_scat_dispersion_real
_atom_type_scat_dispersion_imag
_atom_type_scat_source
C C 0.0033 0.0016 'International Tables Vol C Tables 4.2.6.8 and 6.1.1.4'
H H 0.0000 0.0000 'International Tables Vol C Tables 4.2.6.8 and 6.1.1.4'
O O 0.0106 0.0060 'International Tables Vol C Tables 4.2.6.8 and 6.1.1.4'
I I -0.4742 1.8119 'International Tables Vol C Tables 4.2.6.8 and 6.1.1.4'
N N 0.0061 0.0033 'International Tables Vol C Tables 4.2.6.8 and 6.1.1.4'

loop_
_geom_angle_atom_site_label_1
_geom_angle_atom_site_label_2
_geom_angle_atom_site_label_3
_geom_angle
C2 C1 H1A 120.0(15)
C2 C1 H1B 122.9(16)
H1A C1 H1B 117(2)
C1 C2 C3 123.81(19)
C1 C2 H2 121.3(14)
C3 C2 H2 114.9(14)
C2 C3 C10 110.73(15)
C2 C3 C4 111.99(15)
C10 C3 C4 108.00(14)
C2 C3 H3 108.7
C10 C3 H3 108.7
C4 C3 H3 108.7
C5 C4 C3 111.29(14)
C5 C4 I1 105.72(11)
C3 C4 I1 111.40(11)
C5 C4 H4 109.5
C3 C4 H4 109.5
I1 C4 H4 109.5
O1 C5 O2 126.80(17)
O1 C5 C4 123.00(16)
O2 C5 C4 110.19(15)
O2 C6 C8 102.02(15)
O2 C6 C9 109.24(15)
C8 C6 C9 111.44(17)
O2 C6 C7 109.74(15)
C8 C6 C7 110.87(17)
C9 C6 C7 112.97(18)
C6 C7 H7A 109.5
C6 C7 H7B 109.5
H7A C7 H7B 109.5
C6 C7 H7C 109.5
H7A C7 H7C 109.5
H7B C7 H7C 109.5
C6 C8 H8A 109.5
C6 C8 H8B 109.5
H8A C8 H8B 109.5
C6 C8 H8C 109.5
H8A C8 H8C 109.5
H8B C8 H8C 109.5
C6 C9 H9A 109.5
C6 C9 H9B 109.5
H9A C9 H9B 109.5
C6 C9 H9C 109.5
H9A C9 H9C 109.5
H9B C9 H9C 109.5
C11 C10 C15 119.11(17)
C11 C10 C3 120.72(16)
C15 C10 C3 120.17(16)
C10 C11 C12 120.86(17)
C10 C11 H11 119.6
C12 C11 H11 119.6
C13 C12 C11 119.16(17)
C13 C12 H12 120.4
C11 C12 H12 120.4
C12 C13 C14 120.58(17)
C12 C13 C16 120.56(17)
C14 C13 C16 118.87(17)
C15 C14 C13 119.42(18)
C15 C14 H14 120.3
C13 C14 H14 120.3
C14 C15 C10 120.87(18)
C14 C15 H15 119.6
C10 C15 H15 119.6
N1 C16 C13 178.2(2)
C5 O2 C6 120.85(14)

loop_
_geom_bond_atom_site_label_1
_geom_bond_atom_site_label_2
_geom_bond_distance
C1 C2 1.315(3)
C1 H1A 0.96(3)
C1 H1B 0.94(3)
C2 C3 1.512(3)
C2 H2 0.95(2)
C3 C10 1.538(2)
C3 C4 1.544(2)
C3 H3 1.0000
C4 C5 1.524(2)
C4 I1 2.1742(17)
C4 H4 1.0000
C5 O1 1.209(2)
C5 O2 1.330(2)
C6 O2 1.498(2)
C6 C8 1.519(3)
C6 C9 1.520(3)
C6 C7 1.526(3)
C7 H7A 0.9800
C7 H7B 0.9800
C7 H7C 0.9800
C8 H8A 0.9800
C8 H8B 0.9800
C8 H8C 0.9800
C9 H9A 0.9800
C9 H9B 0.9800
C9 H9C 0.9800
C10 C11 1.392(3)
C10 C15 1.396(3)
C11 C12 1.397(3)
C11 H11 0.9500
C12 C13 1.395(3)
C12 H12 0.9500
C13 C14 1.396(3)
C13 C16 1.451(3)
C14 C15 1.389(3)
C14 H14 0.9500
C15 H15 0.9500
C16 N1 1.151(3)

loop_
_geom_torsion_atom_site_label_1
_geom_torsion_atom_site_label_2
_geom_torsion_atom_site_label_3
_geom_torsion_atom_site_label_4
_geom_torsion
C1 C2 C3 C10 112.4(2)
C1 C2 C3 C4 -127.0(2)
C2 C3 C4 C5 176.72(15)
C10 C3 C4 C5 -61.09(19)
C2 C3 C4 I1 59.01(17)
C10 C3 C4 I1 -178.80(12)
C3 C4 C5 O1 -46.9(2)
I1 C4 C5 O1 74.23(19)
C3 C4 C5 O2 132.16(15)
I1 C4 C5 O2 -106.75(13)
C2 C3 C10 C11 -117.92(19)
C4 C3 C10 C11 119.12(18)
C2 C3 C10 C15 62.1(2)
C4 C3 C10 C15 -60.9(2)
C15 C10 C11 C12 0.0(3)
C3 C10 C11 C12 179.95(16)
C10 C11 C12 C13 0.4(3)
C11 C12 C13 C14 0.0(3)
C11 C12 C13 C16 179.91(17)
C12 C13 C14 C15 -0.7(3)
C16 C13 C14 C15 179.40(17)
C13 C14 C15 C10 1.0(3)
C11 C10 C15 C14 -0.7(3)
C3 C10 C15 C14 179.35(17)
O1 C5 O2 C6 1.7(3)
C4 C5 O2 C6 -177.30(14)
C8 C6 O2 C5 177.14(16)
C9 C6 O2 C5 -64.8(2)
C7 C6 O2 C5 59.5(2)
